data_2238531
loop_
_publ_author_name
'Benslimane, Meriem'
'Redjel, Yasmine Kheira'
'D\'en\`es, Georges'
'Merazig, Hocine'

_publ_section_title
;
 Tetrakis(\m-2-phenylacetato-\k^2^<i>O</i>:<i>O</i>')bis{[4-(dimethylamino)pyridine-\k<i>N</i>^1^]cobalt(II)}
;
_journal_coeditor_code LR2113
_journal_issue 9
_journal_name_full 'Acta Crystallographica Section E'
_journal_page_first m517
_journal_page_last m518
_journal_paper_doi 10.1107/S1600536813023258
_journal_volume 69
_journal_year 2013
_chemical_formula_iupac '[Co2 (C8 H7 O2)4 (C7 H10 N2)2]'
_chemical_formula_moiety 'C46 H48 Co2 N4 O8'
_chemical_formula_sum 'C46 H48 Co2 N4 O8'
_chemical_formula_weight 902.74
_chemical_name_systematic
Tetrakis(\m-2-phenylacetato-\k^2^<i>O</i>:<i>O</i>')bis{[4-(dimethylamino)pyridine-\k<i>N</i>^1^]cobalt(II)}
_space_group_IT_number 2
_symmetry_cell_setting triclinic
_symmetry_space_group_name_Hall '-P 1'
_symmetry_space_group_name_H-M 'P -1'
_audit_creation_method SHELXL-97
_cell_angle_alpha 99.766(5)
_cell_angle_beta 101.878(5)
_cell_angle_gamma 105.335(5)
_cell_formula_units_Z 1
_cell_length_a 8.107(5)
_cell_length_b 11.043(5)
_cell_length_c 12.573(5)
_cell_measurement_reflns_used 4872
_cell_measurement_temperature 150
_cell_measurement_theta_max 25
_cell_measurement_theta_min 2.28
_cell_volume 1031.9(9)
_computing_cell_refinement 'SAINT (Bruker, 2012)'
_computing_data_collection 'APEX2 (Bruker, 2012)'
_computing_data_reduction 'SAINT (Bruker, 2012)'
_computing_molecular_graphics 'ORTEPIII (Burnett & Johnson, 1996) and ORTEP-3 for Windows (Farrugia, 2012)'
_computing_publication_material 'SHELXL97 (Sheldrick, 2008)'
_computing_structure_refinement 'SHELXL97 (Sheldrick, 2008)'
_computing_structure_solution 'SIR92 (Altomare <i>et al.</i>, 1993)'
_diffrn_ambient_temperature 150
_diffrn_measured_fraction_theta_full 0.998
_diffrn_measured_fraction_theta_max 0.998
_diffrn_measurement_device_type 'Bruker APEXII CCD'
_diffrn_measurement_method '\w and \f'
_diffrn_radiation_monochromator graphite
_diffrn_radiation_source 'fine-focus sealed tube'
_diffrn_radiation_type MoK\a
_diffrn_radiation_wavelength 0.71073
_diffrn_reflns_av_R_equivalents 0.0186
_diffrn_reflns_av_sigmaI/netI 0.0227
_diffrn_reflns_limit_h_max 9
_diffrn_reflns_limit_h_min -9
_diffrn_reflns_limit_k_max 13
_diffrn_reflns_limit_k_min -13
_diffrn_reflns_limit_l_max 14
_diffrn_reflns_limit_l_min -14
_diffrn_reflns_number 9238
_diffrn_reflns_theta_full 25.04
_diffrn_reflns_theta_max 25.04
_diffrn_reflns_theta_min 2.70
_exptl_absorpt_coefficient_mu 0.864
_exptl_absorpt_correction_T_max 0.991
_exptl_absorpt_correction_T_min 0.902
_exptl_absorpt_correction_type multi-scan
_exptl_absorpt_process_details '(SADABS; Bruker, 2012)'
_exptl_crystal_colour blue
_exptl_crystal_density_diffrn 1.453
_exptl_crystal_density_method 'not measured'
_exptl_crystal_description box
_exptl_crystal_F_000 470
_exptl_crystal_size_max 0.15
_exptl_crystal_size_mid 0.1
_exptl_crystal_size_min 0.01
_refine_diff_density_max 0.252
_refine_diff_density_min -0.244
_refine_ls_extinction_method none
_refine_ls_goodness_of_fit_ref 1.054
_refine_ls_hydrogen_treatment constr
_refine_ls_matrix_type full
_refine_ls_number_parameters 271
_refine_ls_number_reflns 3645
_refine_ls_number_restraints 0
_refine_ls_restrained_S_all 1.054
_refine_ls_R_factor_all 0.0281
_refine_ls_R_factor_gt 0.025
_refine_ls_shift/su_max 0.000
_refine_ls_shift/su_mean 0.000
_refine_ls_structure_factor_coef Fsqd
_refine_ls_weighting_details 'calc w=1/[\s^2^(Fo^2^)+(0.0206P)^2^+0.6871P] where P=(Fo^2^+2Fc^2^)/3'
_refine_ls_weighting_scheme calc
_refine_ls_wR_factor_gt 0.0585
_refine_ls_wR_factor_ref 0.0601
_reflns_number_gt 3352
_reflns_number_total 3645
_reflns_threshold_expression I>2\s(I))
_cod_data_source_file lr2113.cif
_cod_data_source_block I
_cod_database_code 2238531
_cod_database_fobs_code 2238531

loop_
_symmetry_equiv_pos_as_xyz
'x, y, z'
'-x, -y, -z'

loop_
_atom_site_type_symbol
_atom_site_label
_atom_site_fract_x
_atom_site_fract_y
_atom_site_fract_z
_atom_site_U_iso_or_equiv
_atom_site_adp_type
_atom_site_calc_flag
_atom_site_refinement_flags
_atom_site_occupancy
_atom_site_symmetry_multiplicity
Co Co1 0.56888(3) 0.01135(2) 0.114253(18) 0.01603(8) Uani d . 1 1
O O1 0.70384(17) 0.18802(11) 0.09742(10) 0.0256(3) Uani d . 1 1
O O3 0.75242(16) -0.06983(12) 0.07678(10) 0.0241(3) Uani d . 1 1
O O2 0.59969(17) 0.17191(12) -0.08452(10) 0.0248(3) Uani d . 1 1
O O4 0.64516(17) -0.08060(13) -0.10383(10) 0.0277(3) Uani d . 1 1
N N1 0.7414(2) 0.15583(15) 0.63408(12) 0.0259(3) Uani d . 1 1
N N2 0.64381(19) 0.06270(13) 0.28539(11) 0.0178(3) Uani d . 1 1
C C10 0.7997(2) 0.46694(16) 0.12315(14) 0.0192(4) Uani d . 1 1
C C3 0.7158(2) -0.00546(16) 0.34964(14) 0.0197(4) Uani d . 1 1
H H3 0.7415 -0.0764 0.3139 0.024 Uiso calc R 1 1
C C11 0.7164(3) 0.55861(17) 0.10444(16) 0.0256(4) Uani d . 1 1
H H11 0.6661 0.5599 0.0313 0.031 Uiso calc R 1 1
C C1 0.7158(2) 0.12779(17) 0.52207(14) 0.0195(4) Uani d . 1 1
C C18 0.8183(2) -0.25048(16) -0.17600(14) 0.0181(4) Uani d . 1 1
C C13 0.7818(3) 0.64805(18) 0.30092(16) 0.0302(4) Uani d . 1 1
H H13 0.7766 0.7085 0.3603 0.036 Uiso calc R 1 1
C C17 0.8651(2) -0.18185(17) -0.05447(14) 0.0205(4) Uani d . 1 1
H H17A 0.9855 -0.1236 -0.0338 0.025 Uiso calc R 1 1
H H17B 0.8624 -0.2454 -0.0097 0.025 Uiso calc R 1 1
C C23 0.9124(2) -0.20046(17) -0.24739(15) 0.0222(4) Uani d . 1 1
H H23 1.0052 -0.1233 -0.2202 0.027 Uiso calc R 1 1
C C2 0.7540(2) 0.02208(17) 0.46401(14) 0.0216(4) Uani d . 1 1
H H2 0.8051 -0.0289 0.5033 0.026 Uiso calc R 1 1
C C19 0.6790(2) -0.36483(17) -0.21909(15) 0.0245(4) Uani d . 1 1
H H19 0.6135 -0.399 -0.1724 0.029 Uiso calc R 1 1
C C9 0.8102(3) 0.37074(16) 0.02588(15) 0.0236(4) Uani d . 1 1
H H9A 0.9324 0.3717 0.0358 0.028 Uiso calc R 1 1
H H9B 0.7754 0.3982 -0.0424 0.028 Uiso calc R 1 1
C C14 0.8655(3) 0.55707(19) 0.32101(16) 0.0311(4) Uani d . 1 1
H H14 0.9163 0.5563 0.3942 0.037 Uiso calc R 1 1
C C4 0.6139(2) 0.16674(17) 0.34079(14) 0.0228(4) Uani d . 1 1
H H4 0.568 0.2179 0.299 0.027 Uiso calc R 1 1
C C15 0.8741(2) 0.46726(18) 0.23306(15) 0.0267(4) Uani d . 1 1
H H15 0.9303 0.4063 0.2476 0.032 Uiso calc R 1 1
C C5 0.6466(2) 0.20198(17) 0.45452(15) 0.0246(4) Uani d . 1 1
H H5 0.6231 0.2753 0.4876 0.029 Uiso calc R 1 1
C C22 0.8696(3) -0.26441(19) -0.35918(15) 0.0274(4) Uani d . 1 1
H H22 0.934 -0.23 -0.4062 0.033 Uiso calc R 1 1
C C16 0.7435(2) -0.10501(16) -0.02568(14) 0.0180(4) Uani d . 1 1
C C20 0.6361(3) -0.42857(18) -0.33028(16) 0.0291(4) Uani d . 1 1
H H20 0.5425 -0.5053 -0.3579 0.035 Uiso calc R 1 1
C C12 0.7061(3) 0.64871(18) 0.19226(17) 0.0322(5) Uani d . 1 1
H H12 0.6487 0.7091 0.178 0.039 Uiso calc R 1 1
C C8 0.6943(2) 0.23260(16) 0.01192(14) 0.0186(4) Uani d . 1 1
C C7 0.8177(3) 0.0810(2) 0.70317(16) 0.0328(5) Uani d . 1 1
H H7A 0.8256 0.1152 0.7802 0.049 Uiso calc R 1 1
H H7B 0.9341 0.0858 0.6946 0.049 Uiso calc R 1 1
H H7C 0.7438 -0.0076 0.6804 0.049 Uiso calc R 1 1
C C21 0.7319(3) -0.37875(19) -0.40079(15) 0.0292(4) Uani d . 1 1
H H21 0.7037 -0.4219 -0.4756 0.035 Uiso calc R 1 1
C C6 0.6940(3) 0.2633(2) 0.68950(16) 0.0353(5) Uani d . 1 1
H H6A 0.721 0.2693 0.7686 0.053 Uiso calc R 1 1
H H6B 0.5694 0.2493 0.6611 0.053 Uiso calc R 1 1
H H6C 0.7601 0.3421 0.6754 0.053 Uiso calc R 1 1

loop_
_atom_site_aniso_label
_atom_site_aniso_U_11
_atom_site_aniso_U_22
_atom_site_aniso_U_33
_atom_site_aniso_U_12
_atom_site_aniso_U_13
_atom_site_aniso_U_23
Co1 0.02007(13) 0.01633(13) 0.01213(12) 0.00678(9) 0.00475(9) 0.00211(9)
O1 0.0329(7) 0.0188(6) 0.0213(7) 0.0030(5) 0.0044(6) 0.0066(5)
O3 0.0262(7) 0.0258(7) 0.0218(7) 0.0115(5) 0.0093(5) 0.0010(5)
O2 0.0293(7) 0.0213(6) 0.0190(6) 0.0020(5) 0.0056(6) 0.0022(5)
O4 0.0278(7) 0.0354(8) 0.0261(7) 0.0202(6) 0.0074(6) 0.0073(6)
N1 0.0366(9) 0.0275(8) 0.0140(7) 0.0111(7) 0.0067(7) 0.0044(6)
N2 0.0212(7) 0.0178(7) 0.0146(7) 0.0072(6) 0.0048(6) 0.0029(6)
C10 0.0187(9) 0.0152(8) 0.0212(9) 0.0001(7) 0.0075(7) 0.0034(7)
C3 0.0234(9) 0.0163(8) 0.0209(9) 0.0086(7) 0.0065(7) 0.0030(7)
C11 0.0319(10) 0.0201(9) 0.0238(9) 0.0060(8) 0.0054(8) 0.0080(8)
C1 0.0196(9) 0.0213(9) 0.0160(8) 0.0035(7) 0.0054(7) 0.0040(7)
C18 0.0181(8) 0.0187(9) 0.0209(9) 0.0111(7) 0.0059(7) 0.0041(7)
C13 0.0418(12) 0.0204(9) 0.0283(10) 0.0084(9) 0.0156(9) 0.0003(8)
C17 0.0190(9) 0.0212(9) 0.0213(9) 0.0081(7) 0.0052(7) 0.0023(7)
C23 0.0182(9) 0.0231(9) 0.0252(9) 0.0068(7) 0.0047(7) 0.0066(8)
C2 0.0265(10) 0.0217(9) 0.0196(9) 0.0109(8) 0.0055(7) 0.0085(7)
C19 0.0248(10) 0.0238(9) 0.0256(10) 0.0062(8) 0.0090(8) 0.0068(8)
C9 0.0301(10) 0.0185(9) 0.0221(9) 0.0041(8) 0.0114(8) 0.0047(7)
C14 0.0390(12) 0.0316(11) 0.0200(9) 0.0107(9) 0.0046(9) 0.0034(8)
C4 0.0330(10) 0.0216(9) 0.0180(9) 0.0151(8) 0.0061(8) 0.0057(7)
C15 0.0289(10) 0.0255(10) 0.0270(10) 0.0132(8) 0.0043(8) 0.0059(8)
C5 0.0346(11) 0.0213(9) 0.0199(9) 0.0144(8) 0.0069(8) 0.0016(7)
C22 0.0283(10) 0.0366(11) 0.0224(10) 0.0131(9) 0.0097(8) 0.0117(8)
C16 0.0165(8) 0.0139(8) 0.0234(9) 0.0029(7) 0.0081(7) 0.0030(7)
C20 0.0277(10) 0.0222(9) 0.0285(10) 0.0035(8) 0.0000(8) -0.0017(8)
C12 0.0420(12) 0.0205(10) 0.0393(12) 0.0154(9) 0.0124(10) 0.0098(9)
C8 0.0189(9) 0.0179(9) 0.0208(9) 0.0070(7) 0.0089(7) 0.0026(7)
C7 0.0410(12) 0.0410(12) 0.0191(10) 0.0146(10) 0.0071(9) 0.0124(9)
C21 0.0347(11) 0.0350(11) 0.0169(9) 0.0160(9) 0.0022(8) 0.0006(8)
C6 0.0547(14) 0.0327(11) 0.0196(10) 0.0140(10) 0.0148(9) 0.0022(8)

loop_
_atom_type_symbol
_atom_type_description
_atom_type_scat_dispersion_real
_atom_type_scat_dispersion_imag
_atom_type_scat_source
C C 0.0033 0.0016 'International Tables Vol C Tables 4.2.6.8 and 6.1.1.4'
H H 0.0000 0.0000 'International Tables Vol C Tables 4.2.6.8 and 6.1.1.4'
N N 0.0061 0.0033 'International Tables Vol C Tables 4.2.6.8 and 6.1.1.4'
O O 0.0106 0.0060 'International Tables Vol C Tables 4.2.6.8 and 6.1.1.4'
Co Co 0.3494 0.9721 'International Tables Vol C Tables 4.2.6.8 and 6.1.1.4'

loop_
_geom_angle_atom_site_label_1
_geom_angle_atom_site_label_2
_geom_angle_atom_site_label_3
_geom_angle_site_symmetry_1
_geom_angle_site_symmetry_3
_geom_angle
O3 Co1 O1 . . 93.27(6)
O3 Co1 O2 . 2_655 87.33(6)
O1 Co1 O2 . 2_655 163.77(5)
O3 Co1 N2 . . 102.92(6)
O1 Co1 N2 . . 94.29(5)
O2 Co1 N2 2_655 . 101.39(5)
O3 Co1 O4 . 2_655 163.73(5)
O1 Co1 O4 . 2_655 85.64(6)
O2 Co1 O4 2_655 2_655 89.27(7)
N2 Co1 O4 . 2_655 93.35(5)
O3 Co1 Co1 . 2_655 89.34(4)
O1 Co1 Co1 . 2_655 79.04(4)
O2 Co1 Co1 2_655 2_655 84.75(4)
N2 Co1 Co1 . 2_655 166.44(4)
O4 Co1 Co1 2_655 2_655 74.50(4)
C8 O1 Co1 . . 129.17(11)
C16 O3 Co1 . . 116.62(11)
C8 O2 Co1 . 2_655 121.65(11)
C16 O4 Co1 . 2_655 133.30(12)
C1 N1 C6 . . 120.56(16)
C1 N1 C7 . . 121.55(16)
C6 N1 C7 . . 117.89(15)
C3 N2 C4 . . 115.61(15)
C3 N2 Co1 . . 124.00(11)
C4 N2 Co1 . . 120.31(11)
C11 C10 C15 . . 118.12(17)
C11 C10 C9 . . 120.35(16)
C15 C10 C9 . . 121.52(16)
N2 C3 C2 . . 124.67(16)
N2 C3 H3 . . 117.7
C2 C3 H3 . . 117.7
C10 C11 C12 . . 121.52(18)
C10 C11 H11 . . 119.2
C12 C11 H11 . . 119.2
N1 C1 C2 . . 122.71(16)
N1 C1 C5 . . 122.05(16)
C2 C1 C5 . . 115.23(16)
C23 C18 C19 . . 118.53(16)
C23 C18 C17 . . 120.81(16)
C19 C18 C17 . . 120.66(16)
C12 C13 C14 . . 119.66(18)
C12 C13 H13 . . 120.2
C14 C13 H13 . . 120.2
C18 C17 C16 . . 114.52(14)
C18 C17 H17A . . 108.6
C16 C17 H17A . . 108.6
C18 C17 H17B . . 108.6
C16 C17 H17B . . 108.6
H17A C17 H17B . . 107.6
C18 C23 C22 . . 120.65(17)
C18 C23 H23 . . 119.7
C22 C23 H23 . . 119.7
C3 C2 C1 . . 119.85(16)
C3 C2 H2 . . 120.1
C1 C2 H2 . . 120.1
C20 C19 C18 . . 120.91(17)
C20 C19 H19 . . 119.5
C18 C19 H19 . . 119.5
C10 C9 C8 . . 114.21(14)
C10 C9 H9A . . 108.7
C8 C9 H9A . . 108.7
C10 C9 H9B . . 108.7
C8 C9 H9B . . 108.7
H9A C9 H9B . . 107.6
C15 C14 C13 . . 120.40(18)
C15 C14 H14 . . 119.8
C13 C14 H14 . . 119.8
N2 C4 C5 . . 124.16(16)
N2 C4 H4 . . 117.9
C5 C4 H4 . . 117.9
C14 C15 C10 . . 120.78(17)
C14 C15 H15 . . 119.6
C10 C15 H15 . . 119.6
C4 C5 C1 . . 120.39(16)
C4 C5 H5 . . 119.8
C1 C5 H5 . . 119.8
C21 C22 C23 . . 120.28(18)
C21 C22 H22 . . 119.9
C23 C22 H22 . . 119.9
O4 C16 O3 . . 125.35(16)
O4 C16 C17 . . 118.12(15)
O3 C16 C17 . . 116.52(15)
C19 C20 C21 . . 120.23(18)
C19 C20 H20 . . 119.9
C21 C20 H20 . . 119.9
C13 C12 C11 . . 119.52(18)
C13 C12 H12 . . 120.2
C11 C12 H12 . . 120.2
O1 C8 O2 . . 125.30(16)
O1 C8 C9 . . 117.19(15)
O2 C8 C9 . . 117.50(15)
N1 C7 H7A . . 109.5
N1 C7 H7B . . 109.5
H7A C7 H7B . . 109.5
N1 C7 H7C . . 109.5
H7A C7 H7C . . 109.5
H7B C7 H7C . . 109.5
C22 C21 C20 . . 119.40(17)
C22 C21 H21 . . 120.3
C20 C21 H21 . . 120.3
N1 C6 H6A . . 109.5
N1 C6 H6B . . 109.5
H6A C6 H6B . . 109.5
N1 C6 H6C . . 109.5
H6A C6 H6C . . 109.5
H6B C6 H6C . . 109.5

loop_
_geom_bond_atom_site_label_1
_geom_bond_atom_site_label_2
_geom_bond_site_symmetry_2
_geom_bond_distance
Co1 O3 . 2.0224(15)
Co1 O1 . 2.0382(14)
Co1 O2 2_655 2.0429(15)
Co1 N2 . 2.0460(16)
Co1 O4 2_655 2.0628(16)
Co1 Co1 2_655 2.8020(12)
O1 C8 . 1.253(2)
O3 C16 . 1.262(2)
O2 C8 . 1.256(2)
O2 Co1 2_655 2.0429(15)
O4 C16 . 1.247(2)
O4 Co1 2_655 2.0628(16)
N1 C1 . 1.349(2)
N1 C6 . 1.453(2)
N1 C7 . 1.454(2)
N2 C3 . 1.343(2)
N2 C4 . 1.345(2)
C10 C11 . 1.383(3)
C10 C15 . 1.388(3)
C10 C9 . 1.510(2)
C3 C2 . 1.369(2)
C3 H3 . 0.93
C11 C12 . 1.387(3)
C11 H11 . 0.93
C1 C2 . 1.410(2)
C1 C5 . 1.411(2)
C18 C23 . 1.386(2)
C18 C19 . 1.388(3)
C18 C17 . 1.506(2)
C13 C12 . 1.380(3)
C13 C14 . 1.382(3)
C13 H13 . 0.93
C17 C16 . 1.519(2)
C17 H17A . 0.97
C17 H17B . 0.97
C23 C22 . 1.388(3)
C23 H23 . 0.93
C2 H2 . 0.93
C19 C20 . 1.381(3)
C19 H19 . 0.93
C9 C8 . 1.524(2)
C9 H9A . 0.97
C9 H9B . 0.97
C14 C15 . 1.381(3)
C14 H14 . 0.93
C4 C5 . 1.366(2)
C4 H4 . 0.93
C15 H15 . 0.93
C5 H5 . 0.93
C22 C21 . 1.380(3)
C22 H22 . 0.93
C20 C21 . 1.384(3)
C20 H20 . 0.93
C12 H12 . 0.93
C7 H7A . 0.96
C7 H7B . 0.96
C7 H7C . 0.96
C21 H21 . 0.93
C6 H6A . 0.96
C6 H6B . 0.96
C6 H6C . 0.96

loop_
_geom_hbond_atom_site_label_D
_geom_hbond_atom_site_label_H
_geom_hbond_atom_site_label_A
_geom_hbond_site_symmetry_A
_geom_hbond_distance_DH
_geom_hbond_distance_HA
_geom_hbond_distance_DA
_geom_hbond_angle_DHA
_geom_hbond_publ_flag
C6 H6A O2 1_556 0.9600 2.5300 3.337(3) 142.00 yes
C23 H23 O3 2_755 0.9300 2.5800 3.469(3) 159.00 yes
